data_7060497
loop_
_publ_author_name
'Mikhailov, Artem A.'
'Komarov, Vladislav Yu.'
'Pishchur, Denis P.'
'Schaniel, Dominik'
'Kostin, Gennadiy A.'

_publ_section_title
;
 Nitrosyl linkage photoisomerization in heteroleptic fluoride ruthenium
 complexes derived from labile nitrate precursors
;
_journal_issue 18
_journal_name_full 'New Journal of Chemistry'
_journal_page_first 8192
_journal_page_last 8202
_journal_paper_doi 10.1039/D1NJ01038G
_journal_volume 45
_journal_year 2021
_chemical_formula_moiety 'C5 H13 F N4 O2 Ru, 2(Cl O4)'
_chemical_formula_sum 'C5 H13 Cl2 F N4 O10 Ru'
_chemical_formula_weight 480.16
_space_group_crystal_system monoclinic
_space_group_IT_number 14
_space_group_name_Hall '-P 2ybc'
_space_group_name_H-M_alt 'P 1 21/c 1'
_atom_sites_solution_hydrogens mixed
_atom_sites_solution_primary dual
_audit_creation_date 2020-12-14
_audit_creation_method
;
Olex2 1.2
(compiled 2018.05.29 svn.r3508 for OlexSys, GUI svn.r5506)
;
_audit_update_record
;
2020-12-14 deposited with the CCDC.	2021-03-24 downloaded from the CCDC.
;
_cell_angle_alpha 90
_cell_angle_beta 104.729(2)
_cell_angle_gamma 90
_cell_formula_units_Z 4
_cell_length_a 18.3073(8)
_cell_length_b 8.3396(3)
_cell_length_c 10.2007(4)
_cell_measurement_reflns_used 7258
_cell_measurement_temperature 150(2)
_cell_measurement_theta_max 31.45
_cell_measurement_theta_min 2.30
_cell_volume 1506.22(10)
_computing_molecular_graphics 'Olex2 (Dolomanov et al., 2009)'
_computing_publication_material 'Olex2 (Dolomanov et al., 2009)'
_computing_structure_refinement 'ShelXL (Sheldrick, 2015)'
_computing_structure_solution 'ShelXT (Sheldrick, 2015)'
_diffrn_ambient_temperature 150.0
_diffrn_measured_fraction_theta_full 1.000
_diffrn_measured_fraction_theta_max 0.998
_diffrn_measurement_device_type 'Bruker APEX-II CCD'
_diffrn_measurement_method '\f and \w scans'
_diffrn_radiation_type MoK\a
_diffrn_radiation_wavelength 0.71073
_diffrn_reflns_av_R_equivalents 0.0513
_diffrn_reflns_av_unetI/netI 0.0442
_diffrn_reflns_Laue_measured_fraction_full 1.000
_diffrn_reflns_Laue_measured_fraction_max 0.998
_diffrn_reflns_limit_h_max 22
_diffrn_reflns_limit_h_min -26
_diffrn_reflns_limit_k_max 12
_diffrn_reflns_limit_k_min -11
_diffrn_reflns_limit_l_max 13
_diffrn_reflns_limit_l_min -14
_diffrn_reflns_number 22377
_diffrn_reflns_point_group_measured_fraction_full 1.000
_diffrn_reflns_point_group_measured_fraction_max 0.998
_diffrn_reflns_theta_full 25.242
_diffrn_reflns_theta_max 31.501
_diffrn_reflns_theta_min 2.301
_diffrn_standards_number 0
_exptl_absorpt_coefficient_mu 1.465
_exptl_absorpt_correction_T_max 0.9706
_exptl_absorpt_correction_T_min 0.7730
_exptl_absorpt_correction_type multi-scan
_exptl_absorpt_process_details
;
SADABS-2016/2 (Bruker,2016/2) was used for absorption correction.
wR2(int) was 0.0868 before and 0.0625 after correction.
The Ratio of minimum to maximum transmission is 0.7964.
The \l/2 correction factor is Not present.
;
_exptl_crystal_colour orange
_exptl_crystal_colour_primary orange
_exptl_crystal_density_diffrn 2.117
_exptl_crystal_description plate
_exptl_crystal_F_000 952
_exptl_crystal_size_max 0.284
_exptl_crystal_size_mid 0.145
_exptl_crystal_size_min 0.091
_refine_diff_density_max 0.611
_refine_diff_density_min -0.745
_refine_diff_density_rms 0.116
_refine_ls_extinction_method none
_refine_ls_goodness_of_fit_ref 1.123
_refine_ls_hydrogen_treatment mixed
_refine_ls_matrix_type full
_refine_ls_number_parameters 244
_refine_ls_number_reflns 5005
_refine_ls_number_restraints 0
_refine_ls_restrained_S_all 1.123
_refine_ls_R_factor_all 0.0489
_refine_ls_R_factor_gt 0.0404
_refine_ls_shift/su_max 0.002
_refine_ls_shift/su_mean 0.000
_refine_ls_structure_factor_coef Fsqd
_refine_ls_weighting_details 'w=1/[\s^2^(Fo^2^)+(0.0133P)^2^+2.9918P] where P=(Fo^2^+2Fc^2^)/3'
_refine_ls_weighting_scheme calc
_refine_ls_wR_factor_gt 0.0785
_refine_ls_wR_factor_ref 0.0821
_reflns_Friedel_coverage 0.000
_reflns_number_gt 4251
_reflns_number_total 5005
_reflns_threshold_expression 'I > 2\s(I)'
_cod_data_source_file d1nj01038g2.cif
_cod_data_source_block ru
_cod_depositor_comments 'Adding full bibliography for 7060496--7060499.cif.'
_cod_database_code 7060497
_shelx_shelxl_version_number 2018/3
_shelx_space_group_comment
;
The symmetry employed for this shelxl refinement is uniquely defined
by the following loop, which should always be used as a source of
symmetry information in preference to the above space-group names.
They are only intended as comments.
;
_shelx_estimated_absorpt_t_max 0.878
_shelx_estimated_absorpt_t_min 0.681
_olex2_refinement_description
;
1. Fixed Uiso
 At 1.2 times of:
  All C(H) groups, All N(H,H,H) groups, All O(H,H) groups
2. Others
 Sof(O7)=Sof(O9)=Sof(O8)=1-FVAR(1)
 Sof(O12)=Sof(O11)=Sof(O13)=FVAR(1)
3.a Aromatic/amide H refined with riding coordinates:
 C1(H1), C5(H5), C4(H4), C3(H3), C2(H2)
3.b Idealised Me refined as rotating group:
 N3(H3A,H3B,H3C), N2(H2C,H2D,H2E)
;
_olex2_submission_special_instructions 'No special instructions were received'

loop_
_space_group_symop_operation_xyz
'x, y, z'
'-x, y+1/2, -z+1/2'
'-x, -y, -z'
'x, -y-1/2, z-1/2'

loop_
_atom_site_label
_atom_site_type_symbol
_atom_site_fract_x
_atom_site_fract_y
_atom_site_fract_z
_atom_site_U_iso_or_equiv
_atom_site_adp_type
_atom_site_occupancy
_atom_site_site_symmetry_order
_atom_site_calc_flag
_atom_site_refinement_flags_posn
_atom_site_refinement_flags_adp
_atom_site_refinement_flags_occupancy
_atom_site_disorder_assembly
_atom_site_disorder_group
Ru1 Ru 0.70349(2) 0.40177(3) 0.67089(2) 0.01896(6) Uani 1 1 d . . . . .
Cl1 Cl 0.54281(4) -0.13520(9) 0.70266(7) 0.02700(16) Uani 1 1 d . . . . .
Cl2 Cl 0.84274(5) 0.86323(11) 0.80062(9) 0.03575(19) Uani 1 1 d . . . . .
F1 F 0.72073(11) 0.3031(2) 0.50987(18) 0.0307(4) Uani 1 1 d . . . . .
O2 O 0.70329(15) 0.1686(3) 0.7407(3) 0.0356(6) Uani 1 1 d . . . . .
H2A H 0.666(2) 0.113(5) 0.711(4) 0.043 Uiso 1 1 d R . . . .
H2B H 0.716(2) 0.152(5) 0.830(4) 0.043 Uiso 1 1 d R . . . .
O1 O 0.67779(14) 0.5480(3) 0.9108(2) 0.0334(5) Uani 1 1 d . . . . .
O4 O 0.46215(13) -0.1461(3) 0.6716(2) 0.0397(6) Uani 1 1 d . . . . .
O3 O 0.57153(15) -0.2784(4) 0.6589(3) 0.0501(7) Uani 1 1 d . . . . .
N4 N 0.82047(14) 0.4053(3) 0.7475(3) 0.0253(5) Uani 1 1 d . . . . .
N3 N 0.70620(14) 0.6183(3) 0.5728(3) 0.0252(5) Uani 1 1 d . . . . .
H3A H 0.702278 0.600024 0.483288 0.030 Uiso 1 1 calc GR . . . .
H3B H 0.750542 0.669302 0.610174 0.030 Uiso 1 1 calc GR . . . .
H3C H 0.666970 0.680660 0.581721 0.030 Uiso 1 1 calc GR . . . .
N1 N 0.68762(13) 0.4904(3) 0.8151(2) 0.0225(5) Uani 1 1 d . . . . .
O6 O 0.57216(16) -0.1168(4) 0.8452(3) 0.0580(9) Uani 1 1 d . . . . .
N2 N 0.58897(14) 0.3750(3) 0.5722(3) 0.0299(6) Uani 1 1 d . . . . .
H2C H 0.584369 0.315440 0.495767 0.036 Uiso 1 1 calc GR . . . .
H2D H 0.567928 0.473263 0.549581 0.036 Uiso 1 1 calc GR . . . .
H2E H 0.564848 0.324626 0.628344 0.036 Uiso 1 1 calc GR . . . .
O10 O 0.77428(16) 0.8212(4) 0.8361(3) 0.0584(8) Uani 1 1 d . . . . .
O5 O 0.5647(2) -0.0022(4) 0.6342(4) 0.0771(11) Uani 1 1 d . . . . .
C1 C 0.86483(18) 0.4304(4) 0.6628(4) 0.0336(7) Uani 1 1 d . . . . .
H1 H 0.841935 0.457407 0.571048 0.040 Uiso 1 1 calc R . . . .
C5 C 0.85346(18) 0.3724(4) 0.8789(3) 0.0321(7) Uani 1 1 d . . . . .
H5 H 0.822647 0.359283 0.940314 0.038 Uiso 1 1 calc R . . . .
C4 C 0.9305(2) 0.3575(5) 0.9261(4) 0.0417(9) Uani 1 1 d . . . . .
H4 H 0.952451 0.332834 1.018654 0.050 Uiso 1 1 calc R . . . .
C3 C 0.9757(2) 0.3785(5) 0.8380(5) 0.0460(10) Uani 1 1 d . . . . .
H3 H 1.028922 0.365785 0.868587 0.055 Uiso 1 1 calc R . . . .
C2 C 0.9426(2) 0.4184(5) 0.7045(4) 0.0451(9) Uani 1 1 d . . . . .
H2 H 0.972657 0.437170 0.642691 0.054 Uiso 1 1 calc R . . . .
O12 O 0.8344(4) 0.8197(9) 0.6631(6) 0.0586(18) Uani 0.674(12) 1 d . . P A 1
O11 O 0.9030(3) 0.7699(9) 0.8803(7) 0.068(2) Uani 0.674(12) 1 d . . P A 1
O13 O 0.8544(3) 1.0233(6) 0.8216(9) 0.073(3) Uani 0.674(12) 1 d . . P A 1
O7 O 0.8638(8) 0.7542(15) 0.7176(19) 0.064(5) Uani 0.326(12) 1 d . . P A 2
O9 O 0.9056(6) 0.913(2) 0.9123(10) 0.081(7) Uani 0.326(12) 1 d . . P A 2
O8 O 0.8318(7) 1.0205(13) 0.7118(16) 0.063(4) Uani 0.326(12) 1 d . . P A 2

loop_
_atom_site_aniso_label
_atom_site_aniso_U_11
_atom_site_aniso_U_22
_atom_site_aniso_U_33
_atom_site_aniso_U_23
_atom_site_aniso_U_13
_atom_site_aniso_U_12
Ru1 0.02041(11) 0.01917(11) 0.01845(11) -0.00136(8) 0.00704(8) -0.00131(9)
Cl1 0.0238(3) 0.0305(4) 0.0247(4) -0.0073(3) 0.0025(3) -0.0009(3)
Cl2 0.0277(4) 0.0361(4) 0.0438(5) -0.0063(4) 0.0097(3) 0.0028(3)
F1 0.0323(10) 0.0370(11) 0.0250(9) -0.0089(8) 0.0115(7) 0.0014(8)
O2 0.0416(14) 0.0293(13) 0.0340(13) 0.0050(10) 0.0057(11) -0.0078(11)
O1 0.0399(13) 0.0358(13) 0.0278(12) -0.0092(10) 0.0146(10) -0.0038(10)
O4 0.0224(11) 0.0608(17) 0.0347(13) -0.0122(12) 0.0052(9) 0.0049(11)
O3 0.0397(15) 0.0525(17) 0.0580(18) -0.0204(14) 0.0125(13) 0.0151(13)
N4 0.0226(11) 0.0248(13) 0.0286(13) -0.0006(10) 0.0067(10) 0.0006(10)
N3 0.0237(12) 0.0216(12) 0.0294(13) 0.0048(10) 0.0051(10) -0.0010(10)
N1 0.0201(11) 0.0255(13) 0.0217(12) -0.0012(10) 0.0050(9) -0.0019(10)
O6 0.0420(15) 0.095(3) 0.0277(14) -0.0221(15) -0.0082(11) 0.0098(16)
N2 0.0251(12) 0.0357(15) 0.0299(14) -0.0068(11) 0.0088(10) -0.0073(11)
O10 0.0374(15) 0.080(2) 0.064(2) -0.0020(17) 0.0252(14) -0.0046(15)
O5 0.070(2) 0.063(2) 0.085(3) 0.0253(19) -0.0053(19) -0.0316(19)
C1 0.0258(15) 0.042(2) 0.0343(18) -0.0073(15) 0.0106(13) -0.0020(14)
C5 0.0273(15) 0.0328(18) 0.0335(18) 0.0064(14) 0.0028(13) -0.0029(13)
C4 0.0303(17) 0.037(2) 0.049(2) 0.0088(17) -0.0049(15) -0.0014(15)
C3 0.0247(16) 0.041(2) 0.068(3) -0.0064(19) 0.0040(17) 0.0026(15)
C2 0.0297(17) 0.054(2) 0.056(2) -0.011(2) 0.0200(17) -0.0013(17)
O12 0.067(4) 0.067(4) 0.050(3) -0.005(3) 0.028(3) -0.024(3)
O11 0.039(3) 0.078(5) 0.083(5) 0.028(4) 0.007(3) 0.020(3)
O13 0.080(4) 0.027(2) 0.117(7) -0.018(3) 0.037(4) -0.014(2)
O7 0.060(8) 0.036(6) 0.105(13) -0.034(7) 0.039(8) -0.012(5)
O9 0.041(6) 0.16(2) 0.041(6) -0.028(8) 0.007(4) -0.018(8)
O8 0.077(8) 0.046(6) 0.083(10) 0.019(6) 0.052(8) 0.016(5)

loop_
_atom_type_symbol
_atom_type_description
_atom_type_scat_dispersion_real
_atom_type_scat_dispersion_imag
_atom_type_scat_source
C C 0.0033 0.0016 'International Tables Vol C Tables 4.2.6.8 and 6.1.1.4'
H H 0.0000 0.0000 'International Tables Vol C Tables 4.2.6.8 and 6.1.1.4'
Cl Cl 0.1484 0.1585 'International Tables Vol C Tables 4.2.6.8 and 6.1.1.4'
F F 0.0171 0.0103 'International Tables Vol C Tables 4.2.6.8 and 6.1.1.4'
N N 0.0061 0.0033 'International Tables Vol C Tables 4.2.6.8 and 6.1.1.4'
O O 0.0106 0.0060 'International Tables Vol C Tables 4.2.6.8 and 6.1.1.4'
Ru Ru -1.2594 0.8363 'International Tables Vol C Tables 4.2.6.8 and 6.1.1.4'

loop_
_geom_angle_atom_site_label_1
_geom_angle_atom_site_label_2
_geom_angle_atom_site_label_3
_geom_angle
_geom_angle_site_symmetry_1
_geom_angle_site_symmetry_3
_geom_angle_publ_flag
F1 Ru1 O2 84.68(10) . . ?
F1 Ru1 N4 87.17(9) . . ?
F1 Ru1 N3 86.07(10) . . ?
F1 Ru1 N2 84.60(9) . . ?
O2 Ru1 N4 88.62(10) . . ?
O2 Ru1 N2 88.63(11) . . ?
N4 Ru1 N2 171.53(10) . . ?
N3 Ru1 O2 170.74(11) . . ?
N3 Ru1 N4 91.16(10) . . ?
N3 Ru1 N2 90.27(11) . . ?
N1 Ru1 F1 179.76(10) . . ?
N1 Ru1 O2 95.36(11) . . ?
N1 Ru1 N4 93.07(11) . . ?
N1 Ru1 N3 93.89(11) . . ?
N1 Ru1 N2 95.16(11) . . ?
O3 Cl1 O4 108.67(16) . . ?
O3 Cl1 O6 109.72(18) . . ?
O6 Cl1 O4 109.44(16) . . ?
O5 Cl1 O4 110.1(2) . . ?
O5 Cl1 O3 109.2(2) . . ?
O5 Cl1 O6 109.7(2) . . ?
O10 Cl2 O9 116.0(5) . . ?
O10 Cl2 O8 110.9(4) . . ?
O12 Cl2 O10 107.8(3) . . ?
O12 Cl2 O11 107.3(4) . . ?
O11 Cl2 O10 108.8(3) . . ?
O13 Cl2 O10 108.2(3) . . ?
O13 Cl2 O12 112.3(4) . . ?
O13 Cl2 O11 112.3(4) . . ?
O7 Cl2 O10 113.4(5) . . ?
O7 Cl2 O9 112.5(8) . . ?
O7 Cl2 O8 102.2(8) . . ?
O9 Cl2 O8 100.0(8) . . ?
C1 N4 Ru1 119.5(2) . . ?
C1 N4 C5 118.6(3) . . ?
C5 N4 Ru1 121.8(2) . . ?
O1 N1 Ru1 179.3(3) . . ?
N4 C1 C2 122.3(3) . . ?
N4 C5 C4 121.7(3) . . ?
C5 C4 C3 119.5(4) . . ?
C4 C3 C2 119.1(3) . . ?
C1 C2 C3 118.7(4) . . ?

loop_
_geom_bond_atom_site_label_1
_geom_bond_atom_site_label_2
_geom_bond_distance
_geom_bond_site_symmetry_2
_geom_bond_publ_flag
Ru1 F1 1.9336(17) . ?
Ru1 O2 2.071(2) . ?
Ru1 N4 2.085(2) . ?
Ru1 N3 2.071(2) . ?
Ru1 N1 1.735(2) . ?
Ru1 N2 2.094(3) . ?
Cl1 O4 1.432(2) . ?
Cl1 O3 1.422(3) . ?
Cl1 O6 1.425(3) . ?
Cl1 O5 1.421(3) . ?
Cl2 O10 1.434(3) . ?
Cl2 O12 1.419(6) . ?
Cl2 O11 1.424(5) . ?
Cl2 O13 1.361(5) . ?
Cl2 O7 1.363(11) . ?
Cl2 O9 1.458(10) . ?
Cl2 O8 1.578(11) . ?
O1 N1 1.143(3) . ?
N4 C1 1.345(4) . ?
N4 C5 1.351(4) . ?
C1 C2 1.381(5) . ?
C5 C4 1.376(5) . ?
C4 C3 1.378(6) . ?
C3 C2 1.383(6) . ?
